data_7720421
loop_
_publ_author_name
'Skatova, Alexandra A.'
'Bazanov, Andrey A.'
'Baranov, Evgeny V.'
'Kiskin, Mikhail A.'
'Ketkov, Sergey Yu'
'Fedushkin, Igor L.'

_publ_section_title
;
 Gallium phosphaketenes derived from bis(imino)acenaphthenes (bian):
 synthesis and reactivity towards a trityl radical and bian-gallylene.
;
_journal_issue 5
_journal_name_full 'Dalton transactions (Cambridge, England : 2003)'
_journal_page_first 2080
_journal_page_last 2087
_journal_paper_doi 10.1039/d5dt02466h
_journal_volume 55
_journal_year 2026
_chemical_formula_moiety 'C97 H75 Ga N2, 0.625(C4 H10 O2)'
_chemical_formula_sum 'C99.5 H81.25 Ga N2 O1.25'
_chemical_formula_weight 1394.63
_space_group_crystal_system triclinic
_space_group_IT_number 2
_space_group_name_Hall '-P 1'
_space_group_name_H-M_alt 'P -1'
_atom_sites_solution_hydrogens geom
_atom_sites_solution_primary dual
_atom_sites_solution_secondary difmap
_audit_creation_method SHELXL-2019/3
_audit_update_record
;
2025-08-10 deposited with the CCDC.	2025-12-30 downloaded from the CCDC.
;
_cell_angle_alpha 90.675(15)
_cell_angle_beta 102.827(14)
_cell_angle_gamma 97.442(7)
_cell_formula_units_Z 2
_cell_length_a 13.327(4)
_cell_length_b 13.562(4)
_cell_length_c 21.365(10)
_cell_measurement_reflns_used 2694
_cell_measurement_temperature 150(2)
_cell_measurement_theta_max 22.30
_cell_measurement_theta_min 2.40
_cell_volume 3730(2)
_computing_cell_refinement 'SAINT V8.40A (Bruker, 2019)'
_computing_data_reduction 'SAINT V8.40A (Bruker, 2019)'
_computing_structure_refinement 'SHELXL-2019/2 (Sheldrick, 2019)'
_computing_structure_solution 'SHELXT 2014/5 (Sheldrick, 2014)'
_diffrn_ambient_temperature 150(2)
_diffrn_measured_fraction_theta_full 0.978
_diffrn_measured_fraction_theta_max 0.965
_diffrn_measurement_device_type 'Bruker D8 Venture'
_diffrn_measurement_method '\f and \w scans'
_diffrn_radiation_type MoK\a
_diffrn_radiation_wavelength 0.71073
_diffrn_reflns_av_R_equivalents 0.0945
_diffrn_reflns_av_unetI/netI 0.2134
_diffrn_reflns_Laue_measured_fraction_full 0.978
_diffrn_reflns_Laue_measured_fraction_max 0.965
_diffrn_reflns_limit_h_max 18
_diffrn_reflns_limit_h_min -17
_diffrn_reflns_limit_k_max 19
_diffrn_reflns_limit_k_min -19
_diffrn_reflns_limit_l_max 30
_diffrn_reflns_limit_l_min -29
_diffrn_reflns_number 33442
_diffrn_reflns_point_group_measured_fraction_full 0.978
_diffrn_reflns_point_group_measured_fraction_max 0.965
_diffrn_reflns_theta_full 25.242
_diffrn_reflns_theta_max 29.994
_diffrn_reflns_theta_min 1.769
_exptl_absorpt_coefficient_mu 0.422
_exptl_absorpt_correction_T_max 0.7465
_exptl_absorpt_correction_T_min 0.4984
_exptl_absorpt_correction_type multi-scan
_exptl_absorpt_process_details
;
 SADABS 2016/2: Krause, L., Herbst-Irmer, R., Sheldrick G.M. & Stalke D.,
 J. Appl. Cryst. 48 (2015) 3-10
;
_exptl_crystal_colour brown
_exptl_crystal_density_diffrn 1.242
_exptl_crystal_description parallelepiped
_exptl_crystal_F_000 1466
_exptl_crystal_size_max 0.180
_exptl_crystal_size_mid 0.160
_exptl_crystal_size_min 0.010
_refine_diff_density_max 0.666
_refine_diff_density_min -1.108
_refine_diff_density_rms 0.094
_refine_ls_extinction_method none
_refine_ls_goodness_of_fit_ref 1.007
_refine_ls_hydrogen_treatment constr
_refine_ls_matrix_type full
_refine_ls_number_parameters 1059
_refine_ls_number_reflns 20973
_refine_ls_number_restraints 131
_refine_ls_restrained_S_all 1.009
_refine_ls_R_factor_all 0.2146
_refine_ls_R_factor_gt 0.0813
_refine_ls_shift/su_max 0.000
_refine_ls_shift/su_mean 0.000
_refine_ls_structure_factor_coef Fsqd
_refine_ls_weighting_details 'w=1/[\s^2^(Fo^2^)+(0.0315P)^2^] where P=(Fo^2^+2Fc^2^)/3'
_refine_ls_weighting_scheme calc
_refine_ls_wR_factor_gt 0.1549
_refine_ls_wR_factor_ref 0.1821
_reflns_Friedel_coverage 0.000
_reflns_number_gt 9062
_reflns_number_total 20973
_reflns_threshold_expression 'I > 2\s(I)'
_cod_data_source_file d5dt02466h2.cif
_cod_data_source_block ga01
_cod_original_formula_sum 'C99.50 H81.25 Ga N2 O1.25'
_cod_database_code 7720421
_shelx_shelxl_version_number 2019/3
_shelx_space_group_comment
;
The symmetry employed for this shelxl refinement is uniquely defined
by the following loop, which should always be used as a source of
symmetry information in preference to the above space-group names.
They are only intended as comments.
;
_shelx_estimated_absorpt_t_min 0.928
_shelx_estimated_absorpt_t_max 0.996

loop_
_space_group_symop_operation_xyz
'x, y, z'
'-x, -y, -z'

loop_
_atom_site_label
_atom_site_type_symbol
_atom_site_fract_x
_atom_site_fract_y
_atom_site_fract_z
_atom_site_U_iso_or_equiv
_atom_site_adp_type
_atom_site_occupancy
_atom_site_site_symmetry_order
_atom_site_calc_flag
_atom_site_refinement_flags_posn
_atom_site_refinement_flags_adp
_atom_site_refinement_flags_occupancy
_atom_site_disorder_assembly
_atom_site_disorder_group
Ga1 Ga 0.36271(3) 0.22808(3) 0.70221(2) 0.02637(12) Uani 1 1 d . . . . .
N1 N 0.23368(18) 0.2748(2) 0.68550(13) 0.0249(7) Uani 1 1 d . . . . .
N2 N 0.41775(18) 0.3343(2) 0.76165(12) 0.0247(7) Uani 1 1 d . . . . .
C1 C 0.2441(2) 0.3628(3) 0.72084(16) 0.0272(8) Uani 1 1 d . . . . .
C2 C 0.3390(2) 0.3937(3) 0.76147(15) 0.0234(8) Uani 1 1 d . . . . .
C3 C 0.3339(2) 0.4862(3) 0.79536(17) 0.0294(8) Uani 1 1 d . . . . .
C4 C 0.2326(2) 0.5114(3) 0.76972(17) 0.0311(9) Uani 1 1 d . . . . .
C5 C 0.1743(2) 0.4367(3) 0.72452(17) 0.0313(9) Uani 1 1 d . . . . .
C6 C 0.1955(3) 0.5937(3) 0.7887(2) 0.0398(10) Uani 1 1 d . . . . .
C7 C 0.2641(3) 0.6575(3) 0.8371(2) 0.0471(11) Uani 1 1 d . . . . .
H7 H 0.242548 0.715922 0.851818 0.057 Uiso 1 1 calc R U . . .
C8 C 0.3610(3) 0.6348(3) 0.86242(19) 0.0436(10) Uani 1 1 d . . . . .
H8 H 0.405320 0.677717 0.895448 0.052 Uiso 1 1 calc R U . . .
C9 C 0.3981(3) 0.5511(3) 0.84205(17) 0.0333(9) Uani 1 1 d . . . . .
H9 H 0.467019 0.538922 0.860167 0.040 Uiso 1 1 calc R U . . .
C10 C 0.0910(3) 0.6051(3) 0.7574(2) 0.0618(14) Uani 1 1 d . . . . .
H10 H 0.061567 0.661843 0.767352 0.074 Uiso 1 1 calc R U . . .
C11 C 0.0336(3) 0.5337(3) 0.7132(2) 0.0607(14) Uani 1 1 d . . . . .
H11 H -0.035660 0.542068 0.693084 0.073 Uiso 1 1 calc R U . . .
C12 C 0.0734(3) 0.4489(3) 0.6966(2) 0.0470(11) Uani 1 1 d . . . . .
H12 H 0.031171 0.400354 0.666241 0.056 Uiso 1 1 calc R U . . .
C13 C 0.1287(2) 0.2348(3) 0.65285(16) 0.0263(8) Uani 1 1 d . . . . .
C14 C 0.0597(2) 0.1914(3) 0.68815(16) 0.0281(8) Uani 1 1 d . . . . .
C15 C -0.0425(2) 0.1586(3) 0.65491(16) 0.0328(9) Uani 1 1 d . . . . .
H15 H -0.090157 0.127096 0.677966 0.039 Uiso 1 1 calc R U . . .
C16 C -0.0762(2) 0.1704(3) 0.59019(17) 0.0306(9) Uani 1 1 d . . . . .
C17 C -0.0058(2) 0.2137(3) 0.55644(16) 0.0308(9) Uani 1 1 d . . . . .
H17 H -0.028536 0.221781 0.511635 0.037 Uiso 1 1 calc R U . . .
C18 C 0.0979(2) 0.2458(3) 0.58651(16) 0.0279(8) Uani 1 1 d . . . . .
C19 C 0.0933(2) 0.1805(3) 0.75973(16) 0.0322(9) Uani 1 1 d . . . . .
H19 H 0.170925 0.190037 0.769332 0.039 Uiso 1 1 calc R U . . .
C20 C 0.0650(3) 0.2606(3) 0.80027(17) 0.0363(10) Uani 1 1 d . . . . .
C21 C 0.1391(3) 0.3105(3) 0.85009(19) 0.0462(11) Uani 1 1 d . . . . .
H21 H 0.207176 0.292304 0.859324 0.055 Uiso 1 1 calc R U . . .
C22 C 0.1177(3) 0.3853(4) 0.8866(2) 0.0550(13) Uani 1 1 d . . . . .
H22 H 0.171230 0.418824 0.919740 0.066 Uiso 1 1 calc R U . . .
C23 C 0.0192(3) 0.4127(4) 0.8757(2) 0.0623(14) Uani 1 1 d . . . . .
H23 H 0.004337 0.465106 0.900631 0.075 Uiso 1 1 calc R U . . .
C24 C -0.0570(3) 0.3615(4) 0.8276(2) 0.0680(15) Uani 1 1 d . . . . .
H24 H -0.125815 0.377582 0.820179 0.082 Uiso 1 1 calc R U . . .
C25 C -0.0348(3) 0.2878(4) 0.7905(2) 0.0580(13) Uani 1 1 d . . . . .
H25 H -0.088535 0.254385 0.757293 0.070 Uiso 1 1 calc R U . . .
C26 C 0.0622(2) 0.0752(3) 0.78083(17) 0.0333(9) Uani 1 1 d . . . . .
C27 C 0.0946(3) -0.0039(3) 0.7542(2) 0.0479(11) Uani 1 1 d . . . . .
H27 H 0.130859 0.007517 0.720850 0.058 Uiso 1 1 calc R U . . .
C28 C 0.0764(3) -0.1002(3) 0.7744(2) 0.0530(12) Uani 1 1 d . . . . .
H28 H 0.099610 -0.153361 0.754656 0.064 Uiso 1 1 calc R U . . .
C29 C 0.0254(3) -0.1183(4) 0.8223(2) 0.0535(13) Uani 1 1 d . . . . .
H29 H 0.013771 -0.183622 0.837148 0.064 Uiso 1 1 calc R U . . .
C30 C -0.0089(3) -0.0403(4) 0.8486(2) 0.0651(15) Uani 1 1 d . . . . .
H30 H -0.046006 -0.052027 0.881546 0.078 Uiso 1 1 calc R U . . .
C31 C 0.0096(3) 0.0565(4) 0.8279(2) 0.0535(12) Uani 1 1 d . . . . .
H31 H -0.014812 0.109509 0.847037 0.064 Uiso 1 1 calc R U . . .
C32 C -0.1874(2) 0.1342(3) 0.55465(17) 0.0406(10) Uani 1 1 d . . . . .
H32A H -0.206774 0.175181 0.517559 0.061 Uiso 1 1 calc R U . . .
H32B H -0.234294 0.139444 0.583616 0.061 Uiso 1 1 calc R U . . .
H32C H -0.192815 0.064598 0.539888 0.061 Uiso 1 1 calc R U . . .
C33 C 0.1751(2) 0.2919(3) 0.54952(16) 0.0301(9) Uani 1 1 d . . . . .
H33 H 0.241846 0.266759 0.569234 0.036 Uiso 1 1 calc R U . . .
C34 C 0.1510(2) 0.2578(3) 0.47934(17) 0.0309(9) Uani 1 1 d . . . . .
C35 C 0.1286(2) 0.1565(3) 0.46168(17) 0.0364(10) Uani 1 1 d . . . . .
H35 H 0.120973 0.109893 0.493731 0.044 Uiso 1 1 calc R U . . .
C36 C 0.1172(3) 0.1220(3) 0.39929(18) 0.0412(10) Uani 1 1 d . . . . .
H36 H 0.100718 0.052644 0.388753 0.049 Uiso 1 1 calc R U . . .
C37 C 0.1293(3) 0.1866(3) 0.35303(19) 0.0466(11) Uani 1 1 d . . . . .
H37 H 0.123286 0.163170 0.310087 0.056 Uiso 1 1 calc R U . . .
C38 C 0.1508(3) 0.2876(4) 0.3693(2) 0.0542(13) Uani 1 1 d . . . . .
H38 H 0.159226 0.333753 0.337157 0.065 Uiso 1 1 calc R U . . .
C39 C 0.1600(3) 0.3217(3) 0.43158(19) 0.0447(11) Uani 1 1 d . . . . .
H39 H 0.172819 0.391328 0.441426 0.054 Uiso 1 1 calc R U . . .
C40 C 0.1972(3) 0.4040(3) 0.56055(16) 0.0338(9) Uani 1 1 d . . . . .
C41 C 0.1182(3) 0.4633(3) 0.5525(2) 0.0532(12) Uani 1 1 d . . . . .
H41 H 0.047779 0.433484 0.540032 0.064 Uiso 1 1 calc R U . . .
C42 C 0.1409(4) 0.5644(4) 0.5625(2) 0.0654(14) Uani 1 1 d . . . . .
H42 H 0.085785 0.603750 0.556040 0.079 Uiso 1 1 calc R U . . .
C43 C 0.2411(4) 0.6100(4) 0.5815(2) 0.0597(13) Uani 1 1 d . . . . .
H43 H 0.255495 0.680280 0.587977 0.072 Uiso 1 1 calc R U . . .
C44 C 0.3193(3) 0.5537(3) 0.59085(19) 0.0477(11) Uani 1 1 d . . . . .
H44 H 0.389075 0.584819 0.604196 0.057 Uiso 1 1 calc R U . . .
C45 C 0.2988(3) 0.4514(3) 0.58123(17) 0.0404(10) Uani 1 1 d . . . . .
H45 H 0.354681 0.412926 0.588827 0.048 Uiso 1 1 calc R U . . .
C46 C 0.5118(2) 0.3557(3) 0.81160(15) 0.0234(8) Uani 1 1 d . . . . .
C47 C 0.5935(2) 0.4235(3) 0.80036(16) 0.0262(8) Uani 1 1 d . . . . .
C48 C 0.6845(2) 0.4400(3) 0.84908(16) 0.0294(9) Uani 1 1 d . . . . .
H48 H 0.741662 0.484585 0.842049 0.035 Uiso 1 1 calc R U . . .
C49 C 0.6938(2) 0.3938(3) 0.90667(16) 0.0288(8) Uani 1 1 d . . . . .
C50 C 0.6091(2) 0.3317(3) 0.91723(16) 0.0302(8) Uani 1 1 d . . . . .
H50 H 0.613372 0.302109 0.957639 0.036 Uiso 1 1 calc R U . . .
C51 C 0.5169(2) 0.3113(3) 0.86978(15) 0.0251(8) Uani 1 1 d . . . . .
C52 C 0.5850(2) 0.4806(3) 0.73876(16) 0.0300(9) Uani 1 1 d . . . . .
H52 H 0.509648 0.471539 0.716946 0.036 Uiso 1 1 calc R U . . .
C53 C 0.6167(3) 0.5915(3) 0.75228(17) 0.0371(9) Uani 1 1 d . . . . .
C54 C 0.5417(4) 0.6551(4) 0.7500(2) 0.0576(13) Uani 1 1 d . . . . .
H54 H 0.470228 0.628522 0.738972 0.069 Uiso 1 1 calc R U . . .
C55 C 0.5702(5) 0.7580(4) 0.7638(2) 0.0837(18) Uani 1 1 d . . . . .
H55 H 0.518582 0.800702 0.761962 0.100 Uiso 1 1 calc R U . . .
C56 C 0.6736(6) 0.7957(5) 0.7798(3) 0.0884(19) Uani 1 1 d . U . . .
H56 H 0.693265 0.864804 0.790441 0.106 Uiso 1 1 calc R U . . .
C57 C 0.7487(5) 0.7358(4) 0.7809(2) 0.0714(17) Uani 1 1 d . . . . .
H57 H 0.819926 0.763348 0.791221 0.086 Uiso 1 1 calc R U . . .
C58 C 0.7205(3) 0.6339(3) 0.76674(18) 0.0494(12) Uani 1 1 d . . . . .
H58 H 0.773008 0.592664 0.766972 0.059 Uiso 1 1 calc R U . . .
C59 C 0.6409(3) 0.4425(3) 0.69156(17) 0.0337(9) Uani 1 1 d . . . . .
C60 C 0.6335(3) 0.4880(3) 0.63317(19) 0.0461(11) Uani 1 1 d . . . . .
H60 H 0.593970 0.541752 0.624658 0.055 Uiso 1 1 calc R U . . .
C61 C 0.6818(4) 0.4574(4) 0.5875(2) 0.0623(14) Uani 1 1 d . . . . .
H61 H 0.675120 0.489375 0.547721 0.075 Uiso 1 1 calc R U . . .
C62 C 0.7401(3) 0.3800(4) 0.5995(2) 0.0650(15) Uani 1 1 d . . . . .
H62 H 0.776057 0.360045 0.568821 0.078 Uiso 1 1 calc R U . . .
C63 C 0.7459(3) 0.3318(4) 0.6561(2) 0.0627(14) Uani 1 1 d . . . . .
H63 H 0.783644 0.276675 0.663825 0.075 Uiso 1 1 calc R U . . .
C64 C 0.6972(3) 0.3632(3) 0.70191(18) 0.0425(11) Uani 1 1 d . . . . .
H64 H 0.702466 0.329883 0.741128 0.051 Uiso 1 1 calc R U . . .
C65 C 0.7928(2) 0.4139(3) 0.95895(17) 0.0450(11) Uani 1 1 d . . . . .
H65A H 0.837597 0.363129 0.955506 0.067 Uiso 1 1 calc R U . . .
H65B H 0.775354 0.411822 1.001152 0.067 Uiso 1 1 calc R U . . .
H65C H 0.829425 0.479804 0.953903 0.067 Uiso 1 1 calc R U . . .
C66 C 0.4259(2) 0.2435(3) 0.88489(16) 0.0256(8) Uani 1 1 d . . . . .
H66 H 0.363595 0.254745 0.851265 0.031 Uiso 1 1 calc R U . . .
C67 C 0.4350(3) 0.1341(3) 0.87913(16) 0.0302(8) Uani 1 1 d . . . . .
C68 C 0.3511(3) 0.0665(3) 0.8493(2) 0.0467(11) Uani 1 1 d . . . . .
H68 H 0.287215 0.089869 0.831231 0.056 Uiso 1 1 calc R U . . .
C69 C 0.3571(3) -0.0338(3) 0.8450(2) 0.0618(14) Uani 1 1 d . . . . .
H69 H 0.297667 -0.077877 0.823583 0.074 Uiso 1 1 calc R U . . .
C70 C 0.4477(3) -0.0715(3) 0.8711(2) 0.0530(12) Uani 1 1 d . . . . .
H70 H 0.451691 -0.140788 0.868747 0.064 Uiso 1 1 calc R U . . .
C71 C 0.5305(3) -0.0061(3) 0.9002(2) 0.0543(12) Uani 1 1 d . . . . .
H71 H 0.594333 -0.030103 0.917609 0.065 Uiso 1 1 calc R U . . .
C72 C 0.5256(3) 0.0942(3) 0.9053(2) 0.0461(11) Uani 1 1 d . . . . .
H72 H 0.585337 0.137323 0.927263 0.055 Uiso 1 1 calc R U . . .
C73 C 0.4034(2) 0.2727(3) 0.94876(16) 0.0263(8) Uani 1 1 d . . . . .
C74 C 0.4029(3) 0.3713(3) 0.96468(18) 0.0357(9) Uani 1 1 d . . . . .
H74 H 0.420021 0.420632 0.936172 0.043 Uiso 1 1 calc R U . . .
C75 C 0.3784(2) 0.4002(3) 1.02025(18) 0.0358(9) Uani 1 1 d . . . . .
H75 H 0.379762 0.468936 1.030012 0.043 Uiso 1 1 calc R U . . .
C76 C 0.3520(3) 0.3313(3) 1.06192(18) 0.0404(10) Uani 1 1 d . . . . .
H76 H 0.333594 0.351107 1.100219 0.049 Uiso 1 1 calc R U . . .
C77 C 0.3526(3) 0.2330(3) 1.0471(2) 0.0573(13) Uani 1 1 d . . . . .
H77 H 0.335632 0.184024 1.075856 0.069 Uiso 1 1 calc R U . . .
C78 C 0.3779(3) 0.2039(3) 0.99066(19) 0.0505(11) Uani 1 1 d . . . . .
H78 H 0.377287 0.135259 0.981095 0.061 Uiso 1 1 calc R U . . .
C79 C 0.4136(2) 0.1221(3) 0.65716(16) 0.0279(8) Uani 1 1 d . . . . .
C80 C 0.4172(2) 0.1554(3) 0.58952(17) 0.0318(9) Uani 1 1 d . . . . .
C81 C 0.4617(3) 0.2502(3) 0.58091(18) 0.0400(10) Uani 1 1 d . . . . .
H81 H 0.488689 0.294708 0.617180 0.048 Uiso 1 1 calc R U . . .
C82 C 0.4677(3) 0.2819(4) 0.5204(2) 0.0542(12) Uani 1 1 d . . . . .
H82 H 0.497211 0.348131 0.515316 0.065 Uiso 1 1 calc R U . . .
C83 C 0.4309(3) 0.2176(4) 0.4672(2) 0.0580(14) Uani 1 1 d . . . . .
H83 H 0.433896 0.239291 0.425477 0.070 Uiso 1 1 calc R U . . .
C84 C 0.3904(3) 0.1233(4) 0.47565(19) 0.0498(12) Uani 1 1 d . . . . .
H84 H 0.366660 0.078235 0.439444 0.060 Uiso 1 1 calc R U . . .
C85 C 0.3829(2) 0.0913(3) 0.53546(18) 0.0400(10) Uani 1 1 d . . . . .
H85 H 0.354021 0.024638 0.539945 0.048 Uiso 1 1 calc R U . . .
C86 C 0.3372(2) 0.0269(3) 0.65525(17) 0.0327(9) Uani 1 1 d . . . . .
C87 C 0.2347(3) 0.0270(3) 0.61970(18) 0.0375(10) Uani 1 1 d . . . . .
H87 H 0.214877 0.086149 0.600110 0.045 Uiso 1 1 calc R U . . .
C88 C 0.1627(3) -0.0572(3) 0.6128(2) 0.0479(12) Uani 1 1 d . . . . .
H88 H 0.094285 -0.056135 0.587933 0.057 Uiso 1 1 calc R U . . .
C89 C 0.1896(3) -0.1429(4) 0.6419(2) 0.0567(13) Uani 1 1 d . . . . .
H89 H 0.140196 -0.201196 0.637123 0.068 Uiso 1 1 calc R U . . .
C90 C 0.2892(3) -0.1433(3) 0.6782(2) 0.0598(13) Uani 1 1 d . . . . .
H90 H 0.308031 -0.201864 0.698953 0.072 Uiso 1 1 calc R U . . .
C91 C 0.3617(3) -0.0588(3) 0.6844(2) 0.0485(11) Uani 1 1 d . . . . .
H91 H 0.429886 -0.060421 0.709418 0.058 Uiso 1 1 calc R U . . .
C92 C 0.5250(2) 0.1059(3) 0.69196(16) 0.0284(8) Uani 1 1 d . . . . .
C93 C 0.5831(3) 0.0551(3) 0.66043(19) 0.0527(12) Uani 1 1 d . . . . .
H93 H 0.555341 0.032732 0.616978 0.063 Uiso 1 1 calc R U . . .
C94 C 0.6821(3) 0.0357(4) 0.6910(2) 0.0566(13) Uani 1 1 d . . . . .
H94 H 0.720538 -0.000689 0.668604 0.068 Uiso 1 1 calc R U . . .
C95 C 0.7242(3) 0.0693(3) 0.7535(2) 0.0448(11) Uani 1 1 d . . . . .
H95 H 0.792340 0.058116 0.774197 0.054 Uiso 1 1 calc R U . . .
C96 C 0.6670(3) 0.1188(3) 0.7853(2) 0.0509(12) Uani 1 1 d . . . . .
H96 H 0.694734 0.141406 0.828727 0.061 Uiso 1 1 calc R U . . .
C97 C 0.5675(3) 0.1364(3) 0.75441(18) 0.0401(10) Uani 1 1 d . . . . .
H97 H 0.528343 0.170655 0.777477 0.048 Uiso 1 1 calc R U . . .
O1S O 0.9642(10) 0.2481(11) 1.0396(7) 0.038(4) Uani 0.25 1 d D U P A 1
O2S O 0.7763(8) 0.1103(9) 0.9718(6) 0.028(3) Uani 0.25 1 d D U P A 1
C1S C 1.0558(13) 0.3186(14) 1.0529(11) 0.032(6) Uani 0.25 1 d D U P A 1
H1SA H 1.044302 0.376562 1.026573 0.049 Uiso 0.25 1 calc R U P A 1
H1SB H 1.113433 0.288135 1.042762 0.049 Uiso 0.25 1 calc R U P A 1
H1SC H 1.072898 0.339726 1.098459 0.049 Uiso 0.25 1 calc R U P A 1
C2S C 0.9583(14) 0.1948(12) 0.9805(8) 0.023(4) Uani 0.25 1 d D U P A 1
H2SA H 1.027980 0.178979 0.978436 0.027 Uiso 0.25 1 calc R U P A 1
H2SB H 0.933909 0.236224 0.943879 0.027 Uiso 0.25 1 calc R U P A 1
C3S C 0.8827(9) 0.0981(13) 0.9764(13) 0.060(7) Uani 0.25 1 d D U P A 1
H3SA H 0.886938 0.057636 0.938471 0.072 Uiso 0.25 1 calc R U P A 1
H3SB H 0.906012 0.060034 1.014947 0.072 Uiso 0.25 1 calc R U P A 1
C4S C 0.760(3) 0.126(4) 1.0350(10) 0.056(12) Uani 0.25 1 d D U P A 1
H4SA H 0.685813 0.123128 1.032886 0.084 Uiso 0.25 1 calc R U P A 1
H4SB H 0.796566 0.190689 1.052895 0.084 Uiso 0.25 1 calc R U P A 1
H4SC H 0.787543 0.073253 1.062394 0.084 Uiso 0.25 1 calc R U P A 1
O1S' O 0.9778(10) 0.2187(11) 1.0366(7) 0.027(4) Uani 0.25 1 d D U P B 2
O2S' O 0.8252(15) 0.0336(11) 0.9863(9) 0.132(7) Uani 0.25 1 d D U P B 2
C1S' C 1.0743(10) 0.2829(12) 1.0499(9) 0.030(4) Uani 0.25 1 d D U P B 2
H1SD H 1.117320 0.264251 1.021188 0.044 Uiso 0.25 1 calc R U P B 2
H1SE H 1.110458 0.276598 1.094647 0.044 Uiso 0.25 1 calc R U P B 2
H1SF H 1.061313 0.351862 1.043149 0.044 Uiso 0.25 1 calc R U P B 2
C2S' C 0.9702(11) 0.1647(16) 0.9775(9) 0.044(6) Uani 0.25 1 d D U P B 2
H2SC H 1.015675 0.111818 0.984456 0.053 Uiso 0.25 1 calc R U P B 2
H2SD H 0.991973 0.209994 0.945542 0.053 Uiso 0.25 1 calc R U P B 2
C3S' C 0.8569(11) 0.1190(14) 0.9535(8) 0.040(5) Uani 0.25 1 d D U P B 2
H3SC H 0.812051 0.170416 0.957620 0.048 Uiso 0.25 1 calc R U P B 2
H3SD H 0.845180 0.100285 0.907310 0.048 Uiso 0.25 1 calc R U P B 2
C4S' C 0.7718(16) 0.0665(16) 1.0324(9) 0.065(6) Uani 0.25 1 d D U P B 2
H4SD H 0.785864 0.027288 1.070874 0.098 Uiso 0.25 1 calc R U P B 2
H4SE H 0.696964 0.057800 1.013754 0.098 Uiso 0.25 1 calc R U P B 2
H4SF H 0.796232 0.137037 1.044193 0.098 Uiso 0.25 1 calc R U P B 2
O1S" O 1.008(2) 0.206(2) 1.0298(14) 0.059(10) Uani 0.125 1 d D U P C 3
O2S" O 0.783(3) 0.142(2) 0.9754(19) 0.065(6) Uani 0.125 1 d D U P C 3
C1S" C 1.026(3) 0.306(2) 1.0565(17) 0.023(6) Uani 0.125 1 d D U P C 3
H1SG H 1.087374 0.312922 1.092488 0.034 Uiso 0.125 1 calc R U P C 3
H1SH H 0.965592 0.320025 1.071956 0.034 Uiso 0.125 1 calc R U P C 3
H1SI H 1.038749 0.352371 1.023532 0.034 Uiso 0.125 1 calc R U P C 3
C2S" C 0.936(2) 0.168(3) 0.9723(14) 0.023(6) Uani 0.125 1 d D U P C 3
H2SE H 0.978306 0.154939 0.941070 0.027 Uiso 0.125 1 calc R U P C 3
H2SF H 0.897035 0.222573 0.955650 0.027 Uiso 0.125 1 calc R U P C 3
C3S" C 0.855(2) 0.075(2) 0.968(2) 0.025(7) Uani 0.125 1 d D U P C 3
H3SE H 0.837883 0.038125 0.925986 0.030 Uiso 0.125 1 calc R U P C 3
H3SF H 0.870733 0.030066 1.003985 0.030 Uiso 0.125 1 calc R U P C 3
C4S" C 0.743(5) 0.122(7) 1.032(2) 0.044(19) Uani 0.125 1 d D U P C 3
H4SG H 0.683904 0.158214 1.030217 0.066 Uiso 0.125 1 calc R U P C 3
H4SH H 0.797766 0.144519 1.069890 0.066 Uiso 0.125 1 calc R U P C 3
H4SI H 0.721483 0.050634 1.033002 0.066 Uiso 0.125 1 calc R U P C 3

loop_
_atom_site_aniso_label
_atom_site_aniso_U_11
_atom_site_aniso_U_22
_atom_site_aniso_U_33
_atom_site_aniso_U_23
_atom_site_aniso_U_13
_atom_site_aniso_U_12
Ga1 0.0277(2) 0.0264(3) 0.0224(2) -0.00515(17) 0.00116(15) 0.00227(16)
N1 0.0258(14) 0.0229(18) 0.0210(16) -0.0047(13) -0.0025(11) -0.0011(12)
N2 0.0244(14) 0.0266(19) 0.0194(15) -0.0047(13) -0.0002(11) -0.0009(12)
C1 0.0345(18) 0.020(2) 0.0234(19) -0.0018(16) -0.0016(14) 0.0048(15)
C2 0.0280(17) 0.023(2) 0.0173(17) 0.0031(15) 0.0012(13) 0.0046(15)
C3 0.0326(18) 0.027(2) 0.026(2) -0.0008(17) 0.0030(15) 0.0010(16)
C4 0.0353(19) 0.019(2) 0.036(2) -0.0074(17) 0.0021(16) 0.0050(16)
C5 0.0338(18) 0.020(2) 0.035(2) -0.0046(17) -0.0045(15) 0.0087(15)
C6 0.046(2) 0.023(2) 0.050(3) -0.007(2) 0.0056(18) 0.0124(18)
C7 0.054(2) 0.035(3) 0.053(3) -0.016(2) 0.010(2) 0.013(2)
C8 0.053(2) 0.035(3) 0.039(3) -0.014(2) 0.0042(19) 0.004(2)
C9 0.038(2) 0.028(2) 0.032(2) -0.0066(18) 0.0038(16) 0.0005(17)
C10 0.053(3) 0.045(3) 0.087(4) -0.011(3) 0.003(2) 0.029(2)
C11 0.046(2) 0.049(3) 0.079(4) -0.019(3) -0.012(2) 0.024(2)
C12 0.042(2) 0.036(3) 0.055(3) -0.017(2) -0.0092(19) 0.0140(19)
C13 0.0259(17) 0.023(2) 0.026(2) -0.0068(16) -0.0012(14) 0.0012(14)
C14 0.0326(18) 0.030(2) 0.0199(18) -0.0035(16) 0.0027(14) 0.0024(15)
C15 0.0275(17) 0.040(3) 0.027(2) -0.0092(18) 0.0031(15) -0.0043(16)
C16 0.0290(18) 0.031(2) 0.026(2) -0.0055(17) -0.0041(14) 0.0020(16)
C17 0.0342(19) 0.030(2) 0.0219(19) -0.0009(17) -0.0047(15) 0.0017(16)
C18 0.0327(18) 0.023(2) 0.0238(19) -0.0021(16) -0.0004(14) 0.0010(15)
C19 0.0249(17) 0.045(3) 0.023(2) -0.0064(18) -0.0006(14) 0.0024(16)
C20 0.037(2) 0.046(3) 0.023(2) -0.0061(19) 0.0055(16) 0.0000(18)
C21 0.032(2) 0.064(3) 0.038(2) -0.019(2) 0.0071(17) -0.005(2)
C22 0.046(2) 0.071(4) 0.042(3) -0.028(2) 0.0075(19) -0.006(2)
C23 0.063(3) 0.067(4) 0.061(3) -0.028(3) 0.019(2) 0.016(3)
C24 0.056(3) 0.090(4) 0.058(3) -0.032(3) 0.000(2) 0.033(3)
C25 0.039(2) 0.081(4) 0.048(3) -0.027(3) -0.0073(19) 0.019(2)
C26 0.0260(18) 0.045(3) 0.026(2) -0.0001(19) 0.0004(15) 0.0014(17)
C27 0.061(3) 0.041(3) 0.041(3) -0.005(2) 0.018(2) -0.010(2)
C28 0.067(3) 0.039(3) 0.051(3) 0.001(2) 0.018(2) -0.008(2)
C29 0.052(3) 0.060(4) 0.043(3) 0.009(3) 0.006(2) -0.006(2)
C30 0.077(3) 0.077(4) 0.052(3) 0.018(3) 0.036(3) 0.011(3)
C31 0.057(3) 0.067(4) 0.042(3) 0.007(3) 0.020(2) 0.014(2)
C32 0.0302(19) 0.052(3) 0.033(2) -0.008(2) -0.0015(16) -0.0047(18)
C33 0.0343(18) 0.027(2) 0.023(2) 0.0025(17) -0.0060(14) 0.0021(16)
C34 0.0295(18) 0.032(3) 0.026(2) -0.0005(18) -0.0003(14) -0.0047(16)
C35 0.041(2) 0.039(3) 0.024(2) 0.0062(19) 0.0018(16) -0.0020(18)
C36 0.048(2) 0.042(3) 0.029(2) -0.007(2) 0.0027(17) -0.0035(19)
C37 0.057(2) 0.053(3) 0.026(2) -0.008(2) 0.0055(18) 0.001(2)
C38 0.067(3) 0.063(4) 0.031(3) 0.014(2) 0.010(2) 0.003(2)
C39 0.060(2) 0.034(3) 0.035(2) 0.002(2) 0.0025(19) -0.001(2)
C40 0.043(2) 0.032(3) 0.021(2) -0.0011(17) -0.0021(15) -0.0016(17)
C41 0.057(3) 0.029(3) 0.063(3) 0.000(2) -0.008(2) 0.002(2)
C42 0.080(3) 0.036(3) 0.070(4) 0.000(3) -0.008(3) 0.013(2)
C43 0.086(3) 0.032(3) 0.050(3) -0.007(2) 0.000(3) -0.005(3)
C44 0.062(3) 0.033(3) 0.038(3) -0.003(2) 0.001(2) -0.015(2)
C45 0.049(2) 0.035(3) 0.031(2) -0.0005(19) 0.0030(17) -0.0068(19)
C46 0.0237(16) 0.025(2) 0.0205(18) -0.0035(15) 0.0029(13) 0.0040(14)
C47 0.0271(17) 0.025(2) 0.0260(19) -0.0021(16) 0.0071(14) 0.0012(15)
C48 0.0229(17) 0.036(2) 0.028(2) -0.0052(18) 0.0059(14) -0.0008(15)
C49 0.0245(17) 0.033(2) 0.025(2) -0.0062(17) -0.0028(14) 0.0045(15)
C50 0.0367(19) 0.031(2) 0.0207(19) -0.0030(17) -0.0004(14) 0.0074(16)
C51 0.0274(17) 0.024(2) 0.0218(19) -0.0038(16) 0.0020(13) 0.0036(14)
C52 0.0273(17) 0.033(2) 0.027(2) 0.0032(18) 0.0026(14) 0.0009(16)
C53 0.055(2) 0.030(3) 0.027(2) 0.0028(18) 0.0144(18) -0.0003(19)
C54 0.093(3) 0.044(3) 0.044(3) 0.007(2) 0.025(2) 0.021(3)
C55 0.168(6) 0.047(4) 0.059(4) 0.020(3) 0.054(4) 0.048(4)
C56 0.156(5) 0.054(4) 0.056(4) 0.001(3) 0.037(4) -0.007(4)
C57 0.111(4) 0.057(4) 0.038(3) -0.007(3) 0.025(3) -0.033(3)
C58 0.066(3) 0.045(3) 0.031(2) -0.004(2) 0.013(2) -0.019(2)
C59 0.0357(19) 0.036(3) 0.025(2) -0.0042(18) 0.0040(15) -0.0054(17)
C60 0.068(3) 0.033(3) 0.033(2) -0.004(2) 0.011(2) -0.007(2)
C61 0.100(4) 0.055(4) 0.030(3) -0.010(2) 0.026(3) -0.018(3)
C62 0.072(3) 0.077(4) 0.052(3) -0.020(3) 0.037(3) -0.007(3)
C63 0.065(3) 0.088(4) 0.039(3) -0.017(3) 0.018(2) 0.016(3)
C64 0.042(2) 0.056(3) 0.028(2) -0.007(2) 0.0074(17) 0.001(2)
C65 0.034(2) 0.063(3) 0.032(2) -0.002(2) -0.0043(16) 0.0065(19)
C66 0.0294(17) 0.024(2) 0.0218(19) -0.0017(16) 0.0018(14) 0.0032(15)
C67 0.041(2) 0.025(2) 0.023(2) 0.0005(17) 0.0041(15) 0.0054(16)
C68 0.046(2) 0.023(3) 0.063(3) -0.002(2) -0.002(2) -0.0012(18)
C69 0.064(3) 0.031(3) 0.076(4) -0.010(3) -0.003(2) -0.008(2)
C70 0.073(3) 0.018(3) 0.064(3) 0.000(2) 0.009(2) 0.006(2)
C71 0.065(3) 0.036(3) 0.060(3) 0.005(2) 0.002(2) 0.021(2)
C72 0.051(2) 0.028(3) 0.053(3) -0.001(2) -0.0044(19) 0.0104(19)
C73 0.0280(17) 0.026(2) 0.0234(19) 0.0016(17) 0.0039(14) 0.0012(15)
C74 0.048(2) 0.028(2) 0.034(2) -0.0021(19) 0.0185(18) 0.0013(18)
C75 0.038(2) 0.032(3) 0.038(2) -0.008(2) 0.0112(17) 0.0035(17)
C76 0.047(2) 0.050(3) 0.027(2) -0.006(2) 0.0089(17) 0.014(2)
C77 0.106(4) 0.037(3) 0.044(3) 0.013(2) 0.039(3) 0.022(3)
C78 0.088(3) 0.034(3) 0.038(3) 0.003(2) 0.026(2) 0.017(2)
C79 0.0286(17) 0.030(2) 0.0242(19) -0.0054(17) 0.0055(14) 0.0000(15)
C80 0.0295(18) 0.034(3) 0.029(2) -0.0087(18) 0.0028(15) 0.0020(16)
C81 0.046(2) 0.041(3) 0.028(2) -0.006(2) 0.0053(17) -0.0028(19)
C82 0.058(3) 0.057(3) 0.044(3) 0.007(3) 0.010(2) -0.002(2)
C83 0.056(3) 0.087(4) 0.027(2) 0.003(3) 0.012(2) -0.009(3)
C84 0.049(2) 0.067(4) 0.030(2) -0.014(2) 0.0102(19) -0.003(2)
C85 0.036(2) 0.051(3) 0.031(2) -0.011(2) 0.0062(16) -0.0007(18)
C86 0.037(2) 0.030(2) 0.029(2) -0.0035(18) 0.0049(16) 0.0017(17)
C87 0.037(2) 0.035(3) 0.038(2) -0.0108(19) 0.0053(16) -0.0002(17)
C88 0.035(2) 0.050(3) 0.054(3) -0.021(2) 0.0114(19) -0.011(2)
C89 0.056(3) 0.047(3) 0.065(3) -0.024(3) 0.026(2) -0.021(2)
C90 0.071(3) 0.029(3) 0.075(4) 0.000(3) 0.011(3) -0.002(2)
C91 0.051(2) 0.038(3) 0.051(3) -0.002(2) 0.003(2) 0.001(2)
C92 0.0290(18) 0.031(2) 0.0233(19) -0.0026(17) 0.0039(14) 0.0023(16)
C93 0.044(2) 0.080(4) 0.034(2) -0.018(2) -0.0014(18) 0.026(2)
C94 0.046(2) 0.083(4) 0.048(3) -0.002(3) 0.015(2) 0.028(2)
C95 0.031(2) 0.048(3) 0.052(3) 0.006(2) 0.0055(18) 0.0003(19)
C96 0.050(2) 0.060(3) 0.035(2) -0.013(2) -0.0092(19) 0.013(2)
C97 0.043(2) 0.043(3) 0.032(2) -0.007(2) 0.0004(17) 0.0154(19)
O1S 0.042(6) 0.035(6) 0.035(5) 0.008(4) 0.005(4) 0.010(4)
O2S 0.023(4) 0.042(5) 0.014(4) -0.001(4) 0.001(3) -0.004(4)
C1S 0.029(8) 0.030(7) 0.037(7) 0.015(5) 0.005(5) 0.003(5)
C2S 0.020(5) 0.027(6) 0.024(6) -0.003(4) 0.011(4) 0.006(4)
C3S 0.062(8) 0.063(9) 0.055(8) -0.005(5) 0.017(5) 0.004(5)
C4S 0.056(14) 0.050(13) 0.059(14) 0.015(8) 0.000(8) 0.018(8)
O1S' 0.024(5) 0.036(6) 0.025(5) 0.006(4) 0.013(4) 0.013(4)
O2S' 0.132(8) 0.138(9) 0.127(8) -0.002(5) 0.032(5) 0.011(5)
C1S' 0.023(6) 0.033(7) 0.032(6) 0.016(5) 0.006(4) 0.004(5)
C2S' 0.045(8) 0.045(8) 0.043(7) -0.004(5) 0.013(5) 0.008(5)
C3S' 0.040(6) 0.045(7) 0.036(6) 0.001(5) 0.011(4) 0.005(5)
C4S' 0.065(7) 0.063(7) 0.064(7) 0.000(4) 0.010(4) 0.004(4)
O1S" 0.061(11) 0.063(11) 0.057(11) 0.009(5) 0.013(5) 0.015(5)
O2S" 0.065(7) 0.063(7) 0.064(7) 0.000(4) 0.010(4) 0.004(4)
C1S" 0.018(7) 0.027(7) 0.024(7) 0.004(4) 0.004(4) 0.007(4)
C2S" 0.018(7) 0.027(7) 0.024(7) 0.004(4) 0.004(4) 0.007(4)
C3S" 0.027(8) 0.023(9) 0.025(9) 0.002(5) 0.009(5) 0.001(5)
C4S" 0.04(2) 0.04(2) 0.05(2) 0.008(9) -0.003(9) 0.014(10)

loop_
_atom_type_symbol
_atom_type_description
_atom_type_scat_dispersion_real
_atom_type_scat_dispersion_imag
_atom_type_scat_source
C C 0.0033 0.0016 'International Tables Vol C Tables 4.2.6.8 and 6.1.1.4'
H H 0.0000 0.0000 'International Tables Vol C Tables 4.2.6.8 and 6.1.1.4'
Ga Ga 0.2307 1.6083 'International Tables Vol C Tables 4.2.6.8 and 6.1.1.4'
N N 0.0061 0.0033 'International Tables Vol C Tables 4.2.6.8 and 6.1.1.4'
O O 0.0106 0.0060 'International Tables Vol C Tables 4.2.6.8 and 6.1.1.4'

loop_
_geom_angle_atom_site_label_1
_geom_angle_atom_site_label_2
_geom_angle_atom_site_label_3
_geom_angle
_geom_angle_site_symmetry_1
_geom_angle_site_symmetry_3
_geom_angle_publ_flag
N2 Ga1 N1 90.02(12) . . ?
N2 Ga1 C79 138.36(12) . . ?
N1 Ga1 C79 130.58(13) . . ?
C1 N1 C13 115.9(3) . . ?
C1 N1 Ga1 108.08(19) . . ?
C13 N1 Ga1 135.4(2) . . ?
C2 N2 C46 117.5(3) . . ?
C2 N2 Ga1 107.5(2) . . ?
C46 N2 Ga1 134.0(2) . . ?
C2 C1 N1 117.4(3) . . ?
C2 C1 C5 109.0(3) . . ?
N1 C1 C5 133.6(3) . . ?
C1 C2 N2 116.9(3) . . ?
C1 C2 C3 109.2(3) . . ?
N2 C2 C3 133.9(3) . . ?
C9 C3 C4 116.5(4) . . ?
C9 C3 C2 137.8(3) . . ?
C4 C3 C2 105.6(3) . . ?
C6 C4 C5 124.9(3) . . ?
C6 C4 C3 124.7(3) . . ?
C5 C4 C3 110.4(3) . . ?
C12 C5 C4 117.4(3) . . ?
C12 C5 C1 136.9(4) . . ?
C4 C5 C1 105.7(3) . . ?
C4 C6 C7 116.6(3) . . ?
C4 C6 C10 116.1(4) . . ?
C7 C6 C10 127.3(4) . . ?
C8 C7 C6 119.8(4) . . ?
C8 C7 H7 120.1 . . ?
C6 C7 H7 120.1 . . ?
C7 C8 C9 123.0(4) . . ?
C7 C8 H8 118.5 . . ?
C9 C8 H8 118.5 . . ?
C3 C9 C8 119.4(3) . . ?
C3 C9 H9 120.3 . . ?
C8 C9 H9 120.3 . . ?
C11 C10 C6 119.7(4) . . ?
C11 C10 H10 120.1 . . ?
C6 C10 H10 120.1 . . ?
C10 C11 C12 122.5(4) . . ?
C10 C11 H11 118.8 . . ?
C12 C11 H11 118.8 . . ?
C5 C12 C11 119.4(4) . . ?
C5 C12 H12 120.3 . . ?
C11 C12 H12 120.3 . . ?
C14 C13 C18 121.7(3) . . ?
C14 C13 N1 119.7(3) . . ?
C18 C13 N1 118.5(3) . . ?
C13 C14 C15 117.6(3) . . ?
C13 C14 C19 121.4(3) . . ?
C15 C14 C19 121.0(3) . . ?
C16 C15 C14 122.4(3) . . ?
C16 C15 H15 118.8 . . ?
C14 C15 H15 118.8 . . ?
C15 C16 C17 118.7(3) . . ?
C15 C16 C32 121.8(3) . . ?
C17 C16 C32 119.5(3) . . ?
C16 C17 C18 121.8(3) . . ?
C16 C17 H17 119.1 . . ?
C18 C17 H17 119.1 . . ?
C17 C18 C13 117.9(3) . . ?
C17 C18 C33 121.8(3) . . ?
C13 C18 C33 120.3(3) . . ?
C14 C19 C20 114.5(3) . . ?
C14 C19 C26 113.2(3) . . ?
C20 C19 C26 112.4(3) . . ?
C14 C19 H19 105.2 . . ?
C20 C19 H19 105.2 . . ?
C26 C19 H19 105.2 . . ?
C21 C20 C25 116.5(4) . . ?
C21 C20 C19 120.3(3) . . ?
C25 C20 C19 123.3(3) . . ?
C22 C21 C20 122.2(4) . . ?
C22 C21 H21 118.9 . . ?
C20 C21 H21 118.9 . . ?
C21 C22 C23 120.9(4) . . ?
C21 C22 H22 119.6 . . ?
C23 C22 H22 119.6 . . ?
C22 C23 C24 118.0(4) . . ?
C22 C23 H23 121.0 . . ?
C24 C23 H23 121.0 . . ?
C25 C24 C23 121.0(4) . . ?
C25 C24 H24 119.5 . . ?
C23 C24 H24 119.5 . . ?
C24 C25 C20 121.5(4) . . ?
C24 C25 H25 119.3 . . ?
C20 C25 H25 119.3 . . ?
C31 C26 C27 117.5(4) . . ?
C31 C26 C19 123.3(4) . . ?
C27 C26 C19 119.0(3) . . ?
C26 C27 C28 122.3(4) . . ?
C26 C27 H27 118.9 . . ?
C28 C27 H27 118.9 . . ?
C29 C28 C27 120.0(5) . . ?
C29 C28 H28 120.0 . . ?
C27 C28 H28 120.0 . . ?
C28 C29 C30 118.4(5) . . ?
C28 C29 H29 120.8 . . ?
C30 C29 H29 120.8 . . ?
C29 C30 C31 121.3(4) . . ?
C29 C30 H30 119.4 . . ?
C31 C30 H30 119.4 . . ?
C26 C31 C30 120.5(5) . . ?
C26 C31 H31 119.7 . . ?
C30 C31 H31 119.7 . . ?
C16 C32 H32A 109.5 . . ?
C16 C32 H32B 109.5 . . ?
H32A C32 H32B 109.5 . . ?
C16 C32 H32C 109.5 . . ?
H32A C32 H32C 109.5 . . ?
H32B C32 H32C 109.5 . . ?
C18 C33 C34 114.5(3) . . ?
C18 C33 C40 111.8(3) . . ?
C34 C33 C40 113.8(3) . . ?
C18 C33 H33 105.2 . . ?
C34 C33 H33 105.2 . . ?
C40 C33 H33 105.2 . . ?
C39 C34 C35 116.8(4) . . ?
C39 C34 C33 122.6(4) . . ?
C35 C34 C33 120.3(3) . . ?
C36 C35 C34 122.1(4) . . ?
C36 C35 H35 119.0 . . ?
C34 C35 H35 119.0 . . ?
C37 C36 C35 120.1(4) . . ?
C37 C36 H36 119.9 . . ?
C35 C36 H36 119.9 . . ?
C36 C37 C38 118.9(4) . . ?
C36 C37 H37 120.6 . . ?
C38 C37 H37 120.6 . . ?
C39 C38 C37 120.7(4) . . ?
C39 C38 H38 119.6 . . ?
C37 C38 H38 119.6 . . ?
C34 C39 C38 121.4(4) . . ?
C34 C39 H39 119.3 . . ?
C38 C39 H39 119.3 . . ?
C41 C40 C45 117.2(4) . . ?
C41 C40 C33 122.0(3) . . ?
C45 C40 C33 120.8(3) . . ?
C42 C41 C40 120.5(4) . . ?
C42 C41 H41 119.8 . . ?
C40 C41 H41 119.8 . . ?
C43 C42 C41 121.6(5) . . ?
C43 C42 H42 119.2 . . ?
C41 C42 H42 119.2 . . ?
C44 C43 C42 119.1(5) . . ?
C44 C43 H43 120.5 . . ?
C42 C43 H43 120.5 . . ?
C43 C44 C45 120.7(4) . . ?
C43 C44 H44 119.6 . . ?
C45 C44 H44 119.6 . . ?
C44 C45 C40 120.9(4) . . ?
C44 C45 H45 119.6 . . ?
C40 C45 H45 119.6 . . ?
C51 C46 C47 121.8(3) . . ?
C51 C46 N2 119.1(3) . . ?
C47 C46 N2 119.1(3) . . ?
C46 C47 C48 117.4(3) . . ?
C46 C47 C52 122.3(3) . . ?
C48 C47 C52 120.2(3) . . ?
C49 C48 C47 122.3(3) . . ?
C49 C48 H48 118.9 . . ?
C47 C48 H48 118.9 . . ?
C48 C49 C50 118.4(3) . . ?
C48 C49 C65 121.2(3) . . ?
C50 C49 C65 120.3(3) . . ?
C49 C50 C51 121.6(3) . . ?
C49 C50 H50 119.2 . . ?
C51 C50 H50 119.2 . . ?
C46 C51 C50 118.3(3) . . ?
C46 C51 C66 122.7(3) . . ?
C50 C51 C66 119.0(3) . . ?
C59 C52 C53 110.7(3) . . ?
C59 C52 C47 114.6(3) . . ?
C53 C52 C47 112.1(3) . . ?
C59 C52 H52 106.3 . . ?
C53 C52 H52 106.3 . . ?
C47 C52 H52 106.3 . . ?
C58 C53 C54 117.6(4) . . ?
C58 C53 C52 121.8(4) . . ?
C54 C53 C52 120.6(4) . . ?
C53 C54 C55 121.1(5) . . ?
C53 C54 H54 119.5 . . ?
C55 C54 H54 119.5 . . ?
C56 C55 C54 119.1(6) . . ?
C56 C55 H55 120.5 . . ?
C54 C55 H55 120.5 . . ?
C57 C56 C55 121.2(6) . . ?
C57 C56 H56 119.4 . . ?
C55 C56 H56 119.4 . . ?
C56 C57 C58 119.8(5) . . ?
C56 C57 H57 120.1 . . ?
C58 C57 H57 120.1 . . ?
C53 C58 C57 121.2(5) . . ?
C53 C58 H58 119.4 . . ?
C57 C58 H58 119.4 . . ?
C64 C59 C60 117.7(4) . . ?
C64 C59 C52 124.1(3) . . ?
C60 C59 C52 118.2(4) . . ?
C61 C60 C59 121.7(5) . . ?
C61 C60 H60 119.1 . . ?
C59 C60 H60 119.1 . . ?
C60 C61 C62 119.6(4) . . ?
C60 C61 H61 120.2 . . ?
C62 C61 H61 120.2 . . ?
C63 C62 C61 119.7(4) . . ?
C63 C62 H62 120.2 . . ?
C61 C62 H62 120.2 . . ?
C62 C63 C64 120.2(5) . . ?
C62 C63 H63 119.9 . . ?
C64 C63 H63 119.9 . . ?
C63 C64 C59 121.0(4) . . ?
C63 C64 H64 119.5 . . ?
C59 C64 H64 119.5 . . ?
C49 C65 H65A 109.5 . . ?
C49 C65 H65B 109.5 . . ?
H65A C65 H65B 109.5 . . ?
C49 C65 H65C 109.5 . . ?
H65A C65 H65C 109.5 . . ?
H65B C65 H65C 109.5 . . ?
C67 C66 C73 112.4(3) . . ?
C67 C66 C51 113.7(3) . . ?
C73 C66 C51 112.1(3) . . ?
C67 C66 H66 106.0 . . ?
C73 C66 H66 106.0 . . ?
C51 C66 H66 106.0 . . ?
C68 C67 C72 115.7(4) . . ?
C68 C67 C66 121.2(3) . . ?
C72 C67 C66 123.0(3) . . ?
C69 C68 C67 122.1(4) . . ?
C69 C68 H68 119.0 . . ?
C67 C68 H68 119.0 . . ?
C68 C69 C70 121.1(4) . . ?
C68 C69 H69 119.5 . . ?
C70 C69 H69 119.5 . . ?
C71 C70 C69 117.4(4) . . ?
C71 C70 H70 121.3 . . ?
C69 C70 H70 121.3 . . ?
C70 C71 C72 122.1(4) . . ?
C70 C71 H71 118.9 . . ?
C72 C71 H71 118.9 . . ?
C71 C72 C67 121.5(4) . . ?
C71 C72 H72 119.3 . . ?
C67 C72 H72 119.3 . . ?
C78 C73 C74 117.4(4) . . ?
C78 C73 C66 122.4(4) . . ?
C74 C73 C66 120.1(3) . . ?
C75 C74 C73 121.9(4) . . ?
C75 C74 H74 119.1 . . ?
C73 C74 H74 119.1 . . ?
C76 C75 C74 120.7(4) . . ?
C76 C75 H75 119.7 . . ?
C74 C75 H75 119.7 . . ?
C75 C76 C77 118.3(4) . . ?
C75 C76 H76 120.9 . . ?
C77 C76 H76 120.9 . . ?
C76 C77 C78 120.9(4) . . ?
C76 C77 H77 119.6 . . ?
C78 C77 H77 119.6 . . ?
C73 C78 C77 120.9(4) . . ?
C73 C78 H78 119.6 . . ?
C77 C78 H78 119.6 . . ?
C80 C79 C86 111.4(3) . . ?
C80 C79 C92 107.9(3) . . ?
C86 C79 C92 110.9(3) . . ?
C80 C79 Ga1 108.3(2) . . ?
C86 C79 Ga1 107.2(2) . . ?
C92 C79 Ga1 111.3(2) . . ?
C81 C80 C85 117.5(4) . . ?
C81 C80 C79 119.8(3) . . ?
C85 C80 C79 122.5(4) . . ?
C80 C81 C82 121.1(4) . . ?
C80 C81 H81 119.4 . . ?
C82 C81 H81 119.4 . . ?
C83 C82 C81 120.2(4) . . ?
C83 C82 H82 119.9 . . ?
C81 C82 H82 119.9 . . ?
C84 C83 C82 118.9(4) . . ?
C84 C83 H83 120.6 . . ?
C82 C83 H83 120.6 . . ?
C83 C84 C85 121.5(4) . . ?
C83 C84 H84 119.3 . . ?
C85 C84 H84 119.3 . . ?
C84 C85 C80 120.7(4) . . ?
C84 C85 H85 119.6 . . ?
C80 C85 H85 119.6 . . ?
C91 C86 C87 117.6(3) . . ?
C91 C86 C79 124.8(3) . . ?
C87 C86 C79 117.5(3) . . ?
C88 C87 C86 121.1(4) . . ?
C88 C87 H87 119.4 . . ?
C86 C87 H87 119.4 . . ?
C89 C88 C87 120.1(4) . . ?
C89 C88 H88 119.9 . . ?
C87 C88 H88 119.9 . . ?
C88 C89 C90 119.3(4) . . ?
C88 C89 H89 120.4 . . ?
C90 C89 H89 120.4 . . ?
C89 C90 C91 120.4(4) . . ?
C89 C90 H90 119.8 . . ?
C91 C90 H90 119.8 . . ?
C86 C91 C90 121.4(4) . . ?
C86 C91 H91 119.3 . . ?
C90 C91 H91 119.3 . . ?
C97 C92 C93 117.5(3) . . ?
C97 C92 C79 122.8(3) . . ?
C93 C92 C79 119.6(3) . . ?
C92 C93 C94 121.3(4) . . ?
C92 C93 H93 119.3 . . ?
C94 C93 H93 119.3 . . ?
C95 C94 C93 120.0(4) . . ?
C95 C94 H94 120.0 . . ?
C93 C94 H94 120.0 . . ?
C96 C95 C94 119.1(4) . . ?
C96 C95 H95 120.4 . . ?
C94 C95 H95 120.4 . . ?
C95 C96 C97 120.2(4) . . ?
C95 C96 H96 119.9 . . ?
C97 C96 H96 119.9 . . ?
C92 C97 C96 121.8(4) . . ?
C92 C97 H97 119.1 . . ?
C96 C97 H97 119.1 . . ?
C1S O1S C2S 108.9(14) . . ?
C4S O2S C3S 109(2) . . ?
O1S C1S H1SA 109.5 . . ?
O1S C1S H1SB 109.5 . . ?
H1SA C1S H1SB 109.5 . . ?
O1S C1S H1SC 109.5 . . ?
H1SA C1S H1SC 109.5 . . ?
H1SB C1S H1SC 109.5 . . ?
O1S C2S C3S 109.3(14) . . ?
O1S C2S H2SA 109.8 . . ?
C3S C2S H2SA 109.8 . . ?
O1S C2S H2SB 109.8 . . ?
C3S C2S H2SB 109.8 . . ?
H2SA C2S H2SB 108.3 . . ?
O2S C3S C2S 115.7(14) . . ?
O2S C3S H3SA 108.4 . . ?
C2S C3S H3SA 108.4 . . ?
O2S C3S H3SB 108.4 . . ?
C2S C3S H3SB 108.4 . . ?
H3SA C3S H3SB 107.4 . . ?
O2S C4S H4SA 109.5 . . ?
O2S C4S H4SB 109.5 . . ?
H4SA C4S H4SB 109.5 . . ?
O2S C4S H4SC 109.5 . . ?
H4SA C4S H4SC 109.5 . . ?
H4SB C4S H4SC 109.5 . . ?
C1S' O1S' C2S' 107.5(10) . . ?
C3S' O2S' C4S' 107.1(11) . . ?
O1S' C1S' H1SD 109.5 . . ?
O1S' C1S' H1SE 109.5 . . ?
H1SD C1S' H1SE 109.5 . . ?
O1S' C1S' H1SF 109.5 . . ?
H1SD C1S' H1SF 109.5 . . ?
H1SE C1S' H1SF 109.5 . . ?
O1S' C2S' C3S' 107.5(13) . . ?
O1S' C2S' H2SC 110.2 . . ?
C3S' C2S' H2SC 110.2 . . ?
O1S' C2S' H2SD 110.2 . . ?
C3S' C2S' H2SD 110.2 . . ?
H2SC C2S' H2SD 108.5 . . ?
O2S' C3S' C2S' 115.0(17) . . ?
O2S' C3S' H3SC 108.5 . . ?
C2S' C3S' H3SC 108.5 . . ?
O2S' C3S' H3SD 108.5 . . ?
C2S' C3S' H3SD 108.5 . . ?
H3SC C3S' H3SD 107.5 . . ?
O2S' C4S' H4SD 109.5 . . ?
O2S' C4S' H4SE 109.5 . . ?
H4SD C4S' H4SE 109.5 . . ?
O2S' C4S' H4SF 109.5 . . ?
H4SD C4S' H4SF 109.5 . . ?
H4SE C4S' H4SF 109.5 . . ?
C1S" O1S" C2S" 128(3) . . ?
C3S" O2S" C4S" 112(5) . . ?
O1S" C1S" H1SG 109.5 . . ?
O1S" C1S" H1SH 109.5 . . ?
H1SG C1S" H1SH 109.5 . . ?
O1S" C1S" H1SI 109.5 . . ?
H1SG C1S" H1SI 109.5 . . ?
H1SH C1S" H1SI 109.5 . . ?
O1S" C2S" C3S" 125(3) . . ?
O1S" C2S" H2SE 106.1 . . ?
C3S" C2S" H2SE 106.1 . . ?
O1S" C2S" H2SF 106.1 . . ?
C3S" C2S" H2SF 106.1 . . ?
H2SE C2S" H2SF 106.3 . . ?
O2S" C3S" C2S" 87(3) . . ?
O2S" C3S" H3SE 114.2 . . ?
C2S" C3S" H3SE 114.2 . . ?
O2S" C3S" H3SF 114.2 . . ?
C2S" C3S" H3SF 114.2 . . ?
H3SE C3S" H3SF 111.3 . . ?
O2S" C4S" H4SG 109.5 . . ?
O2S" C4S" H4SH 109.5 . . ?
H4SG C4S" H4SH 109.5 . . ?
O2S" C4S" H4SI 109.5 . . ?
H4SG C4S" H4SI 109.5 . . ?
H4SH C4S" H4SI 109.5 . . ?

loop_
_geom_bond_atom_site_label_1
_geom_bond_atom_site_label_2
_geom_bond_distance
_geom_bond_site_symmetry_2
_geom_bond_publ_flag
Ga1 N2 1.870(3) . ?
Ga1 N1 1.871(3) . ?
Ga1 C79 1.991(4) . ?
N1 C1 1.379(4) . ?
N1 C13 1.449(4) . ?
N2 C2 1.403(4) . ?
N2 C46 1.449(4) . ?
C1 C2 1.376(4) . ?
C1 C5 1.466(5) . ?
C2 C3 1.458(5) . ?
C3 C9 1.381(5) . ?
C3 C4 1.427(4) . ?
C4 C6 1.369(5) . ?
C4 C5 1.416(5) . ?
C5 C12 1.377(4) . ?
C6 C7 1.418(5) . ?
C6 C10 1.433(5) . ?
C7 C8 1.360(5) . ?
C7 H7 0.9500 . ?
C8 C9 1.397(5) . ?
C8 H8 0.9500 . ?
C9 H9 0.9500 . ?
C10 C11 1.371(6) . ?
C10 H10 0.9500 . ?
C11 C12 1.400(5) . ?
C11 H11 0.9500 . ?
C12 H12 0.9500 . ?
C13 C14 1.392(4) . ?
C13 C18 1.401(4) . ?
C14 C15 1.401(4) . ?
C14 C19 1.510(4) . ?
C15 C16 1.374(4) . ?
C15 H15 0.9500 . ?
C16 C17 1.383(4) . ?
C16 C32 1.522(4) . ?
C17 C18 1.399(4) . ?
C17 H17 0.9500 . ?
C18 C33 1.510(4) . ?
C19 C20 1.517(5) . ?
C19 C26 1.536(5) . ?
C19 H19 1.0000 . ?
C20 C21 1.382(5) . ?
C20 C25 1.398(5) . ?
C21 C22 1.368(5) . ?
C21 H21 0.9500 . ?
C22 C23 1.381(5) . ?
C22 H22 0.9500 . ?
C23 C24 1.381(6) . ?
C23 H23 0.9500 . ?
C24 C25 1.371(6) . ?
C24 H24 0.9500 . ?
C25 H25 0.9500 . ?
C26 C31 1.357(5) . ?
C26 C27 1.369(5) . ?
C27 C28 1.388(5) . ?
C27 H27 0.9500 . ?
C28 C29 1.356(5) . ?
C28 H28 0.9500 . ?
C29 C30 1.368(6) . ?
C29 H29 0.9500 . ?
C30 C31 1.398(6) . ?
C30 H30 0.9500 . ?
C31 H31 0.9500 . ?
C32 H32A 0.9800 . ?
C32 H32B 0.9800 . ?
C32 H32C 0.9800 . ?
C33 C34 1.515(5) . ?
C33 C40 1.517(5) . ?
C33 H33 1.0000 . ?
C34 C39 1.362(5) . ?
C34 C35 1.397(5) . ?
C35 C36 1.377(5) . ?
C35 H35 0.9500 . ?
C36 C37 1.351(5) . ?
C36 H36 0.9500 . ?
C37 C38 1.387(6) . ?
C37 H37 0.9500 . ?
C38 C39 1.378(5) . ?
C38 H38 0.9500 . ?
C39 H39 0.9500 . ?
C40 C41 1.389(5) . ?
C40 C45 1.394(4) . ?
C41 C42 1.368(6) . ?
C41 H41 0.9500 . ?
C42 C43 1.367(5) . ?
C42 H42 0.9500 . ?
C43 C44 1.351(6) . ?
C43 H43 0.9500 . ?
C44 C45 1.383(5) . ?
C44 H44 0.9500 . ?
C45 H45 0.9500 . ?
C46 C51 1.379(4) . ?
C46 C47 1.396(4) . ?
C47 C48 1.403(4) . ?
C47 C52 1.525(4) . ?
C48 C49 1.375(5) . ?
C48 H48 0.9500 . ?
C49 C50 1.380(4) . ?
C49 C65 1.519(4) . ?
C50 C51 1.402(4) . ?
C50 H50 0.9500 . ?
C51 C66 1.520(4) . ?
C52 C59 1.503(5) . ?
C52 C53 1.515(5) . ?
C52 H52 1.0000 . ?
C53 C58 1.392(5) . ?
C53 C54 1.396(6) . ?
C54 C55 1.408(6) . ?
C54 H54 0.9500 . ?
C55 C56 1.371(7) . ?
C55 H55 0.9500 . ?
C56 C57 1.366(7) . ?
C56 H56 0.9500 . ?
C57 C58 1.396(6) . ?
C57 H57 0.9500 . ?
C58 H58 0.9500 . ?
C59 C64 1.382(5) . ?
C59 C60 1.388(5) . ?
C60 C61 1.370(6) . ?
C60 H60 0.9500 . ?
C61 C62 1.379(6) . ?
C61 H61 0.9500 . ?
C62 C63 1.373(6) . ?
C62 H62 0.9500 . ?
C63 C64 1.379(5) . ?
C63 H63 0.9500 . ?
C64 H64 0.9500 . ?
C65 H65A 0.9800 . ?
C65 H65B 0.9800 . ?
C65 H65C 0.9800 . ?
C66 C67 1.511(5) . ?
C66 C73 1.519(5) . ?
C66 H66 1.0000 . ?
C67 C68 1.378(5) . ?
C67 C72 1.393(5) . ?
C68 C69 1.376(5) . ?
C68 H68 0.9500 . ?
C69 C70 1.377(6) . ?
C69 H69 0.9500 . ?
C70 C71 1.349(5) . ?
C70 H70 0.9500 . ?
C71 C72 1.374(5) . ?
C71 H71 0.9500 . ?
C72 H72 0.9500 . ?
C73 C78 1.363(5) . ?
C73 C74 1.378(5) . ?
C74 C75 1.365(5) . ?
C74 H74 0.9500 . ?
C75 C76 1.365(5) . ?
C75 H75 0.9500 . ?
C76 C77 1.368(5) . ?
C76 H76 0.9500 . ?
C77 C78 1.388(5) . ?
C77 H77 0.9500 . ?
C78 H78 0.9500 . ?
C79 C80 1.528(5) . ?
C79 C86 1.532(5) . ?
C79 C92 1.549(4) . ?
C80 C81 1.377(5) . ?
C80 C85 1.392(5) . ?
C81 C82 1.384(5) . ?
C81 H81 0.9500 . ?
C82 C83 1.382(6) . ?
C82 H82 0.9500 . ?
C83 C84 1.352(6) . ?
C83 H83 0.9500 . ?
C84 C85 1.375(5) . ?
C84 H84 0.9500 . ?
C85 H85 0.9500 . ?
C86 C91 1.368(5) . ?
C86 C87 1.408(4) . ?
C87 C88 1.377(5) . ?
C87 H87 0.9500 . ?
C88 C89 1.375(6) . ?
C88 H88 0.9500 . ?
C89 C90 1.381(6) . ?
C89 H89 0.9500 . ?
C90 C91 1.384(5) . ?
C90 H90 0.9500 . ?
C91 H91 0.9500 . ?
C92 C97 1.365(5) . ?
C92 C93 1.374(5) . ?
C93 C94 1.396(5) . ?
C93 H93 0.9500 . ?
C94 C95 1.377(5) . ?
C94 H94 0.9500 . ?
C95 C96 1.358(5) . ?
C95 H95 0.9500 . ?
C96 C97 1.396(5) . ?
C96 H96 0.9500 . ?
C97 H97 0.9500 . ?
O1S C1S 1.423(5) . ?
O1S C2S 1.428(5) . ?
O2S C4S 1.430(5) . ?
O2S C3S 1.430(5) . ?
C1S H1SA 0.9800 . ?
C1S H1SB 0.9800 . ?
C1S H1SC 0.9800 . ?
C2S C3S 1.535(5) . ?
C2S H2SA 0.9900 . ?
C2S H2SB 0.9900 . ?
C3S H3SA 0.9900 . ?
C3S H3SB 0.9900 . ?
C4S H4SA 0.9800 . ?
C4S H4SB 0.9800 . ?
C4S H4SC 0.9800 . ?
O1S' C1S' 1.426(5) . ?
O1S' C2S' 1.428(5) . ?
O2S' C3S' 1.427(5) . ?
O2S' C4S' 1.435(5) . ?
C1S' H1SD 0.9800 . ?
C1S' H1SE 0.9800 . ?
C1S' H1SF 0.9800 . ?
C2S' C3S' 1.527(5) . ?
C2S' H2SC 0.9900 . ?
C2S' H2SD 0.9900 . ?
C3S' H3SC 0.9900 . ?
C3S' H3SD 0.9900 . ?
C4S' H4SD 0.9800 . ?
C4S' H4SE 0.9800 . ?
C4S' H4SF 0.9800 . ?
O1S" C1S" 1.427(5) . ?
O1S" C2S" 1.427(5) . ?
O2S" C3S" 1.429(5) . ?
O2S" C4S" 1.430(5) . ?
C1S" H1SG 0.9800 . ?
C1S" H1SH 0.9800 . ?
C1S" H1SI 0.9800 . ?
C2S" C3S" 1.531(5) . ?
C2S" H2SE 0.9900 . ?
C2S" H2SF 0.9900 . ?
C3S" H3SE 0.9900 . ?
C3S" H3SF 0.9900 . ?
C4S" H4SG 0.9800 . ?
C4S" H4SH 0.9800 . ?
C4S" H4SI 0.9800 . ?

loop_
_geom_torsion_atom_site_label_1
_geom_torsion_atom_site_label_2
_geom_torsion_atom_site_label_3
_geom_torsion_atom_site_label_4
_geom_torsion
_geom_torsion_site_symmetry_1
_geom_torsion_site_symmetry_2
_geom_torsion_site_symmetry_3
_geom_torsion_site_symmetry_4
_geom_torsion_publ_flag
N2 Ga1 N1 C1 3.1(2) . . . . ?
C79 Ga1 N1 C1 -166.8(2) . . . . ?
N2 Ga1 N1 C13 -166.9(3) . . . . ?
C79 Ga1 N1 C13 23.3(4) . . . . ?
N1 Ga1 N2 C2 -2.1(2) . . . . ?
C79 Ga1 N2 C2 166.3(2) . . . . ?
N1 Ga1 N2 C46 165.8(3) . . . . ?
C79 Ga1 N2 C46 -25.8(4) . . . . ?
C13 N1 C1 C2 168.6(3) . . . . ?
Ga1 N1 C1 C2 -3.6(4) . . . . ?
C13 N1 C1 C5 -12.9(5) . . . . ?
Ga1 N1 C1 C5 174.9(3) . . . . ?
N1 C1 C2 N2 2.1(5) . . . . ?
C5 C1 C2 N2 -176.7(3) . . . . ?
N1 C1 C2 C3 -178.7(3) . . . . ?
C5 C1 C2 C3 2.4(4) . . . . ?
C46 N2 C2 C1 -169.6(3) . . . . ?
Ga1 N2 C2 C1 0.6(3) . . . . ?
C46 N2 C2 C3 11.5(5) . . . . ?
Ga1 N2 C2 C3 -178.4(3) . . . . ?
C1 C2 C3 C9 177.5(4) . . . . ?
N2 C2 C3 C9 -3.6(7) . . . . ?
C1 C2 C3 C4 -3.3(4) . . . . ?
N2 C2 C3 C4 175.7(3) . . . . ?
C9 C3 C4 C6 -0.8(6) . . . . ?
C2 C3 C4 C6 179.8(4) . . . . ?
C9 C3 C4 C5 -177.6(3) . . . . ?
C2 C3 C4 C5 3.0(4) . . . . ?
C6 C4 C5 C12 1.5(6) . . . . ?
C3 C4 C5 C12 178.4(3) . . . . ?
C6 C4 C5 C1 -178.4(4) . . . . ?
C3 C4 C5 C1 -1.5(4) . . . . ?
C2 C1 C5 C12 179.5(4) . . . . ?
N1 C1 C5 C12 0.9(8) . . . . ?
C2 C1 C5 C4 -0.6(4) . . . . ?
N1 C1 C5 C4 -179.1(4) . . . . ?
C5 C4 C6 C7 176.7(4) . . . . ?
C3 C4 C6 C7 0.3(6) . . . . ?
C5 C4 C6 C10 -2.9(6) . . . . ?
C3 C4 C6 C10 -179.3(4) . . . . ?
C4 C6 C7 C8 -0.5(6) . . . . ?
C10 C6 C7 C8 179.1(4) . . . . ?
C6 C7 C8 C9 1.3(6) . . . . ?
C4 C3 C9 C8 1.4(5) . . . . ?
C2 C3 C9 C8 -179.4(4) . . . . ?
C7 C8 C9 C3 -1.8(6) . . . . ?
C4 C6 C10 C11 2.3(7) . . . . ?
C7 C6 C10 C11 -177.3(5) . . . . ?
C6 C10 C11 C12 -0.4(8) . . . . ?
C4 C5 C12 C11 0.5(6) . . . . ?
C1 C5 C12 C11 -179.5(4) . . . . ?
C10 C11 C12 C5 -1.1(7) . . . . ?
C1 N1 C13 C14 -73.2(4) . . . . ?
Ga1 N1 C13 C14 96.2(4) . . . . ?
C1 N1 C13 C18 103.3(4) . . . . ?
Ga1 N1 C13 C18 -87.3(4) . . . . ?
C18 C13 C14 C15 0.2(5) . . . . ?
N1 C13 C14 C15 176.6(3) . . . . ?
C18 C13 C14 C19 -179.5(3) . . . . ?
N1 C13 C14 C19 -3.1(5) . . . . ?
C13 C14 C15 C16 -1.8(6) . . . . ?
C19 C14 C15 C16 177.9(4) . . . . ?
C14 C15 C16 C17 1.9(6) . . . . ?
C14 C15 C16 C32 179.9(3) . . . . ?
C15 C16 C17 C18 -0.3(6) . . . . ?
C32 C16 C17 C18 -178.3(3) . . . . ?
C16 C17 C18 C13 -1.2(5) . . . . ?
C16 C17 C18 C33 179.2(3) . . . . ?
C14 C13 C18 C17 1.3(5) . . . . ?
N1 C13 C18 C17 -175.2(3) . . . . ?
C14 C13 C18 C33 -179.1(3) . . . . ?
N1 C13 C18 C33 4.4(5) . . . . ?
C13 C14 C19 C20 98.5(4) . . . . ?
C15 C14 C19 C20 -81.1(4) . . . . ?
C13 C14 C19 C26 -130.8(3) . . . . ?
C15 C14 C19 C26 49.5(5) . . . . ?
C14 C19 C20 C21 -130.3(4) . . . . ?
C26 C19 C20 C21 98.7(4) . . . . ?
C14 C19 C20 C25 50.1(5) . . . . ?
C26 C19 C20 C25 -80.9(4) . . . . ?
C25 C20 C21 C22 -2.4(6) . . . . ?
C19 C20 C21 C22 177.9(4) . . . . ?
C20 C21 C22 C23 1.5(7) . . . . ?
C21 C22 C23 C24 0.8(7) . . . . ?
C22 C23 C24 C25 -1.9(8) . . . . ?
C23 C24 C25 C20 0.9(8) . . . . ?
C21 C20 C25 C24 1.3(7) . . . . ?
C19 C20 C25 C24 -179.1(4) . . . . ?
C14 C19 C26 C31 -127.9(4) . . . . ?
C20 C19 C26 C31 3.8(5) . . . . ?
C14 C19 C26 C27 56.7(4) . . . . ?
C20 C19 C26 C27 -171.7(3) . . . . ?
C31 C26 C27 C28 -0.7(6) . . . . ?
C19 C26 C27 C28 175.0(3) . . . . ?
C26 C27 C28 C29 -0.4(6) . . . . ?
C27 C28 C29 C30 1.4(6) . . . . ?
C28 C29 C30 C31 -1.3(7) . . . . ?
C27 C26 C31 C30 0.8(6) . . . . ?
C19 C26 C31 C30 -174.7(3) . . . . ?
C29 C30 C31 C26 0.2(7) . . . . ?
C17 C18 C33 C34 -27.7(5) . . . . ?
C13 C18 C33 C34 152.7(3) . . . . ?
C17 C18 C33 C40 103.5(4) . . . . ?
C13 C18 C33 C40 -76.0(4) . . . . ?
C18 C33 C34 C39 137.2(4) . . . . ?
C40 C33 C34 C39 6.9(5) . . . . ?
C18 C33 C34 C35 -49.5(4) . . . . ?
C40 C33 C34 C35 -179.7(3) . . . . ?
C39 C34 C35 C36 0.8(5) . . . . ?
C33 C34 C35 C36 -173.0(3) . . . . ?
C34 C35 C36 C37 1.1(5) . . . . ?
C35 C36 C37 C38 -1.6(6) . . . . ?
C36 C37 C38 C39 0.2(6) . . . . ?
C35 C34 C39 C38 -2.1(5) . . . . ?
C33 C34 C39 C38 171.5(3) . . . . ?
C37 C38 C39 C34 1.7(6) . . . . ?
C18 C33 C40 C41 -51.9(5) . . . . ?
C34 C33 C40 C41 79.6(4) . . . . ?
C18 C33 C40 C45 126.1(3) . . . . ?
C34 C33 C40 C45 -102.4(4) . . . . ?
C45 C40 C41 C42 2.3(6) . . . . ?
C33 C40 C41 C42 -179.6(4) . . . . ?
C40 C41 C42 C43 -1.1(8) . . . . ?
C41 C42 C43 C44 -0.3(7) . . . . ?
C42 C43 C44 C45 0.2(7) . . . . ?
C43 C44 C45 C40 1.2(6) . . . . ?
C41 C40 C45 C44 -2.4(6) . . . . ?
C33 C40 C45 C44 179.5(4) . . . . ?
C2 N2 C46 C51 87.6(4) . . . . ?
Ga1 N2 C46 C51 -79.3(4) . . . . ?
C2 N2 C46 C47 -90.1(4) . . . . ?
Ga1 N2 C46 C47 103.0(4) . . . . ?
C51 C46 C47 C48 4.3(5) . . . . ?
N2 C46 C47 C48 -178.1(3) . . . . ?
C51 C46 C47 C52 -173.9(3) . . . . ?
N2 C46 C47 C52 3.7(5) . . . . ?
C46 C47 C48 C49 -1.5(5) . . . . ?
C52 C47 C48 C49 176.8(3) . . . . ?
C47 C48 C49 C50 -2.2(6) . . . . ?
C47 C48 C49 C65 -179.3(3) . . . . ?
C48 C49 C50 C51 3.2(5) . . . . ?
C65 C49 C50 C51 -179.7(3) . . . . ?
C47 C46 C51 C50 -3.3(5) . . . . ?
N2 C46 C51 C50 179.0(3) . . . . ?
C47 C46 C51 C66 175.2(3) . . . . ?
N2 C46 C51 C66 -2.4(5) . . . . ?
C49 C50 C51 C46 -0.5(5) . . . . ?
C49 C50 C51 C66 -179.1(3) . . . . ?
C46 C47 C52 C59 -103.9(4) . . . . ?
C48 C47 C52 C59 77.9(4) . . . . ?
C46 C47 C52 C53 128.9(4) . . . . ?
C48 C47 C52 C53 -49.3(4) . . . . ?
C59 C52 C53 C58 -47.9(5) . . . . ?
C47 C52 C53 C58 81.4(4) . . . . ?
C59 C52 C53 C54 131.5(4) . . . . ?
C47 C52 C53 C54 -99.2(4) . . . . ?
C58 C53 C54 C55 -1.9(6) . . . . ?
C52 C53 C54 C55 178.7(4) . . . . ?
C53 C54 C55 C56 -0.2(7) . . . . ?
C54 C55 C56 C57 1.9(8) . . . . ?
C55 C56 C57 C58 -1.4(8) . . . . ?
C54 C53 C58 C57 2.4(6) . . . . ?
C52 C53 C58 C57 -178.1(4) . . . . ?
C56 C57 C58 C53 -0.8(7) . . . . ?
C53 C52 C59 C64 127.1(4) . . . . ?
C47 C52 C59 C64 -0.9(5) . . . . ?
C53 C52 C59 C60 -54.6(4) . . . . ?
C47 C52 C59 C60 177.5(3) . . . . ?
C64 C59 C60 C61 -1.3(6) . . . . ?
C52 C59 C60 C61 -179.7(4) . . . . ?
C59 C60 C61 C62 -0.5(7) . . . . ?
C60 C61 C62 C63 2.5(7) . . . . ?
C61 C62 C63 C64 -2.6(7) . . . . ?
C62 C63 C64 C59 0.8(7) . . . . ?
C60 C59 C64 C63 1.2(6) . . . . ?
C52 C59 C64 C63 179.5(4) . . . . ?
C46 C51 C66 C67 101.0(4) . . . . ?
C50 C51 C66 C67 -80.4(4) . . . . ?
C46 C51 C66 C73 -130.1(3) . . . . ?
C50 C51 C66 C73 48.4(4) . . . . ?
C73 C66 C67 C68 95.1(4) . . . . ?
C51 C66 C67 C68 -136.2(3) . . . . ?
C73 C66 C67 C72 -82.2(4) . . . . ?
C51 C66 C67 C72 46.5(5) . . . . ?
C72 C67 C68 C69 -0.9(6) . . . . ?
C66 C67 C68 C69 -178.4(4) . . . . ?
C67 C68 C69 C70 0.7(7) . . . . ?
C68 C69 C70 C71 -1.0(7) . . . . ?
C69 C70 C71 C72 1.5(7) . . . . ?
C70 C71 C72 C67 -1.8(7) . . . . ?
C68 C67 C72 C71 1.4(6) . . . . ?
C66 C67 C72 C71 178.8(4) . . . . ?
C67 C66 C73 C78 -9.9(4) . . . . ?
C51 C66 C73 C78 -139.5(3) . . . . ?
C67 C66 C73 C74 173.6(3) . . . . ?
C51 C66 C73 C74 44.0(4) . . . . ?
C78 C73 C74 C75 0.4(5) . . . . ?
C66 C73 C74 C75 177.0(3) . . . . ?
C73 C74 C75 C76 -0.9(6) . . . . ?
C74 C75 C76 C77 1.2(6) . . . . ?
C75 C76 C77 C78 -1.1(6) . . . . ?
C74 C73 C78 C77 -0.2(6) . . . . ?
C66 C73 C78 C77 -176.7(4) . . . . ?
C76 C77 C78 C73 0.5(7) . . . . ?
C86 C79 C80 C81 164.8(3) . . . . ?
C92 C79 C80 C81 -73.3(4) . . . . ?
Ga1 C79 C80 C81 47.2(4) . . . . ?
C86 C79 C80 C85 -19.4(5) . . . . ?
C92 C79 C80 C85 102.5(4) . . . . ?
Ga1 C79 C80 C85 -137.0(3) . . . . ?
C85 C80 C81 C82 2.9(6) . . . . ?
C79 C80 C81 C82 178.9(3) . . . . ?
C80 C81 C82 C83 -1.4(6) . . . . ?
C81 C82 C83 C84 -0.9(7) . . . . ?
C82 C83 C84 C85 1.7(7) . . . . ?
C83 C84 C85 C80 -0.2(6) . . . . ?
C81 C80 C85 C84 -2.1(5) . . . . ?
C79 C80 C85 C84 -178.0(3) . . . . ?
C80 C79 C86 C91 124.7(4) . . . . ?
C92 C79 C86 C91 4.6(5) . . . . ?
Ga1 C79 C86 C91 -117.0(4) . . . . ?
C80 C79 C86 C87 -53.8(4) . . . . ?
C92 C79 C86 C87 -174.0(3) . . . . ?
Ga1 C79 C86 C87 64.4(4) . . . . ?
C91 C86 C87 C88 -2.0(6) . . . . ?
C79 C86 C87 C88 176.6(3) . . . . ?
C86 C87 C88 C89 1.3(6) . . . . ?
C87 C88 C89 C90 0.3(7) . . . . ?
C88 C89 C90 C91 -1.0(7) . . . . ?
C87 C86 C91 C90 1.3(6) . . . . ?
C79 C86 C91 C90 -177.2(4) . . . . ?
C89 C90 C91 C86 0.2(7) . . . . ?
C80 C79 C92 C97 137.7(4) . . . . ?
C86 C79 C92 C97 -100.0(4) . . . . ?
Ga1 C79 C92 C97 19.1(4) . . . . ?
C80 C79 C92 C93 -45.1(5) . . . . ?
C86 C79 C92 C93 77.1(4) . . . . ?
Ga1 C79 C92 C93 -163.7(3) . . . . ?
C97 C92 C93 C94 -0.2(6) . . . . ?
C79 C92 C93 C94 -177.5(4) . . . . ?
C92 C93 C94 C95 -1.3(7) . . . . ?
C93 C94 C95 C96 1.9(7) . . . . ?
C94 C95 C96 C97 -1.0(7) . . . . ?
C93 C92 C97 C96 1.1(6) . . . . ?
C79 C92 C97 C96 178.3(4) . . . . ?
C95 C96 C97 C92 -0.5(6) . . . . ?
C1S O1S C2S C3S 161.6(15) . . . . ?
C4S O2S C3S C2S -85(3) . . . . ?
O1S C2S C3S O2S 66(2) . . . . ?
C1S' O1S' C2S' C3S' -164.3(16) . . . . ?
C4S' O2S' C3S' C2S' 99(2) . . . . ?
O1S' C2S' C3S' O2S' -76(2) . . . . ?
C1S" O1S" C2S" C3S" -127(4) . . . . ?
C4S" O2S" C3S" C2S" -120(4) . . . . ?
O1S" C2S" C3S" O2S" 95(4) . . . . ?
